data_4513684
loop_
_publ_author_name
'Deng, Mingli'
'Yang, Feilong'
'Yang, Pan'
'Li, Zhouxun'
'Sun, Jinyu'
'Yang, Yongtai'
'Chen, Zhenxia'
'Weng, Linhong'
'Ling, Yun'
'Zhou, Yaming'

_publ_section_title
;
 A Series of Metal--Organic Frameworks Built of Triazolate-Trinuclear and
 Paddlewheel Units: Solid-Solution Framework Approach for Optimizing
 CO2Adsorption and Separation
;
_journal_issue 12
_journal_name_full 'Crystal Growth &amp; Design'
_journal_page_first 5794
_journal_paper_doi 10.1021/acs.cgd.5b01155
_journal_volume 15
_journal_year 2015
_chemical_formula_sum 'C56 H83 N19 O19 Zn5'
_chemical_formula_weight 1653.26
_chemical_name_systematic
;
 ?
;
_space_group_crystal_system orthorhombic
_space_group_IT_number 19
_space_group_name_Hall 'P 2ac 2ab'
_space_group_name_H-M_alt 'P 21 21 21'
_symmetry_space_group_name_Hall 'P 2ac 2ab'
_symmetry_space_group_name_H-M 'P 21 21 21'
_atom_sites_solution_hydrogens mixed
_audit_creation_method SHELXL-2013
_cell_angle_alpha 90
_cell_angle_beta 90
_cell_angle_gamma 90
_cell_formula_units_Z 4
_cell_length_a 15.4775(9)
_cell_length_b 19.1313(12)
_cell_length_c 25.5440(15)
_cell_measurement_reflns_used 9909
_cell_measurement_temperature 293(2)
_cell_measurement_theta_max 27.03
_cell_measurement_theta_min 2.62
_cell_volume 7563.7(8)
_computing_cell_refinement 'Bruker SAINT'
_computing_data_collection 'Bruker APEX2'
_computing_data_reduction 'Bruker SAINT'
_computing_molecular_graphics 'Bruker SHELXTL'
_computing_publication_material 'Bruker SHELXTL'
_computing_structure_refinement 'SHELXL-2013 (Sheldrick, 2013)'
_computing_structure_solution 'SHELXS-97 (Sheldrick, 2008)'
_diffrn_ambient_temperature 293(2)
_diffrn_measured_fraction_theta_full 0.991
_diffrn_measured_fraction_theta_max 0.996
_diffrn_measurement_device_type 'Bruker APEX-II CCD'
_diffrn_measurement_method '\f and \w scans'
_diffrn_radiation_type MoK\a
_diffrn_radiation_wavelength 0.71073
_diffrn_reflns_av_R_equivalents 0.0415
_diffrn_reflns_av_unetI/netI 0.0432
_diffrn_reflns_laue_measured_fraction_full 0.991
_diffrn_reflns_laue_measured_fraction_max 0.996
_diffrn_reflns_limit_h_max 18
_diffrn_reflns_limit_h_min -18
_diffrn_reflns_limit_k_max 18
_diffrn_reflns_limit_k_min -22
_diffrn_reflns_limit_l_max 30
_diffrn_reflns_limit_l_min -30
_diffrn_reflns_number 46358
_diffrn_reflns_point_group_measured_fraction_full 0.992
_diffrn_reflns_point_group_measured_fraction_max 0.997
_diffrn_reflns_theta_full 25.242
_diffrn_reflns_theta_max 25.200
_diffrn_reflns_theta_min 1.692
_diffrn_source 'sealed tube'
_exptl_absorpt_coefficient_mu 1.639
_exptl_absorpt_correction_T_max 1.0000
_exptl_absorpt_correction_T_min 0.6000
_exptl_absorpt_correction_type multi-scan
_exptl_absorpt_process_details SADABS
_exptl_crystal_colour light-yellow
_exptl_crystal_density_diffrn 1.452
_exptl_crystal_description block
_exptl_crystal_F_000 3416
_exptl_crystal_size_max 0.260
_exptl_crystal_size_mid 0.220
_exptl_crystal_size_min 0.180
_refine_diff_density_max 1.141
_refine_diff_density_min -0.607
_refine_diff_density_rms 0.117
_refine_ls_abs_structure_details
;
 Refined as an inversion twin.
;
_refine_ls_abs_structure_Flack 0.474(18)
_refine_ls_extinction_method none
_refine_ls_goodness_of_fit_ref 1.078
_refine_ls_hydrogen_treatment constr
_refine_ls_matrix_type full
_refine_ls_number_parameters 899
_refine_ls_number_reflns 13595
_refine_ls_number_restraints 117
_refine_ls_restrained_S_all 1.087
_refine_ls_R_factor_all 0.0521
_refine_ls_R_factor_gt 0.0435
_refine_ls_shift/su_max 0.007
_refine_ls_shift/su_mean 0.000
_refine_ls_structure_factor_coef Fsqd
_refine_ls_weighting_details
;
 w=1/[\s^2^(Fo^2^)+(0.0890P)^2^+3.9567P]
 where P=(Fo^2^+2Fc^2^)/3
;
_refine_ls_weighting_scheme calc
_refine_ls_wR_factor_gt 0.1265
_refine_ls_wR_factor_ref 0.1333
_reflns_Friedel_coverage 0.829
_reflns_friedel_fraction_full 0.993
_reflns_friedel_fraction_max 0.999
_reflns_number_gt 12098
_reflns_number_total 13595
_reflns_threshold_expression 'I > 2\s(I)'
_cod_data_source_file cg5b01155_si_002.cif
_cod_data_source_block MAC-4-C
_cod_depositor_comments 'Adding full bibliography for 4513682--4513688.cif.'
_cod_database_code 4513684
_shelx_space_group_comment
;
The symmetry employed for this shelxl refinement is uniquely defined
by the following loop, which should always be used as a source of
symmetry information in preference to the above space-group names.
They are only intended as comments.
;
_shelx_estimated_absorpt_t_min 0.675
_shelx_estimated_absorpt_t_max 0.757

loop_
_space_group_symop_operation_xyz
'x, y, z'
'-x+1/2, -y, z+1/2'
'x+1/2, -y+1/2, -z'
'-x, y+1/2, -z+1/2'

loop_
_atom_site_label
_atom_site_type_symbol
_atom_site_fract_x
_atom_site_fract_y
_atom_site_fract_z
_atom_site_U_iso_or_equiv
_atom_site_adp_type
_atom_site_occupancy
_atom_site_site_symmetry_order
_atom_site_calc_flag
_atom_site_refinement_flags_posn
_atom_site_refinement_flags_adp
Zn1 Zn 0.44326(5) 0.66128(4) 0.51702(3) 0.01523(19) Uani 1 1 d . .
Zn2 Zn 0.43403(5) 0.83707(4) 0.51801(3) 0.01447(19) Uani 1 1 d . .
Zn3 Zn 0.30836(5) 0.74104(4) 0.44199(3) 0.01410(18) Uani 1 1 d . .
Zn4 Zn 0.04100(5) 1.03939(4) 0.79745(3) 0.0168(2) Uani 1 1 d . .
Zn5 Zn -0.01766(5) 0.96935(4) 0.70018(3) 0.01691(19) Uani 1 1 d . .
O1 O -0.4446(4) 1.1058(3) 0.9203(2) 0.0345(14) Uani 1 1 d . .
O2 O -0.3110(4) 1.0881(4) 0.9479(2) 0.0445(17) Uani 1 1 d . .
O3 O -0.0881(3) 1.0369(3) 0.8123(2) 0.0286(13) Uani 1 1 d . .
O4 O -0.1301(4) 1.0045(3) 0.7322(2) 0.0282(13) Uani 1 1 d . .
O5 O 0.3499(5) 0.8724(4) 0.5729(3) 0.0471(19) Uani 1 1 d . .
O6 O 0.4592(4) 0.9401(4) 0.5568(2) 0.0375(15) Uani 1 1 d . .
O7 O 0.1132(3) 0.9540(3) 0.6908(2) 0.0262(13) Uani 1 1 d . .
O8 O 0.1515(3) 1.0288(3) 0.7540(2) 0.0238(12) Uani 1 1 d . .
O9 O 0.0165(4) 1.1256(3) 0.7507(2) 0.0242(12) Uani 1 1 d . .
O10 O 0.0058(4) 1.0695(3) 0.6745(2) 0.0274(13) Uani 1 1 d . .
O11 O 0.0198(4) 1.3868(3) 0.7488(2) 0.0256(12) Uani 1 1 d . .
O12 O -0.0451(4) 1.4370(3) 0.6798(2) 0.0278(13) Uani 1 1 d . .
N1 N 0.5529(4) 0.7179(3) 0.5281(2) 0.0183(13) Uani 1 1 d . .
N2 N 0.5504(4) 0.7900(3) 0.5283(2) 0.0171(13) Uani 1 1 d . .
N3 N 0.6822(4) 0.7568(3) 0.5493(2) 0.0177(12) Uani 1 1 d . .
N4 N 0.4169(4) 0.8659(3) 0.4427(2) 0.0168(13) Uani 1 1 d . .
N5 N 0.3610(4) 0.8275(3) 0.4117(2) 0.0169(13) Uani 1 1 d . .
N6 N 0.4177(4) 0.9108(3) 0.3631(2) 0.0167(13) Uani 1 1 d . .
N7 N 0.4315(4) 0.6268(3) 0.4428(2) 0.0185(13) Uani 1 1 d . .
N8 N 0.3665(4) 0.6565(3) 0.4129(2) 0.0167(13) Uani 1 1 d . .
N9 N 0.4358(4) 0.5793(3) 0.3648(2) 0.0188(13) Uani 1 1 d . .
C1 C 0.6634(6) 0.6268(4) 0.5441(5) 0.044(3) Uani 1 1 d . .
H1A H 0.6149 0.5957 0.5408 0.066 Uiso 1 1 calc R U
H1B H 0.6910 0.6193 0.5772 0.066 Uiso 1 1 calc R U
H1C H 0.7038 0.6179 0.5164 0.066 Uiso 1 1 calc R U
C2 C 0.6329(5) 0.7004(4) 0.5408(3) 0.0187(16) Uani 1 1 d . .
C3 C 0.6291(4) 0.8118(4) 0.5408(3) 0.0166(15) Uani 1 1 d . .
C4 C 0.6574(5) 0.8857(4) 0.5436(4) 0.030(2) Uani 1 1 d . .
H4A H 0.6853 0.8985 0.5114 0.046 Uiso 1 1 calc R U
H4B H 0.6971 0.8914 0.5721 0.046 Uiso 1 1 calc R U
H4C H 0.6080 0.9152 0.5491 0.046 Uiso 1 1 calc R U
C5 C 0.5139(6) 0.9678(5) 0.4303(3) 0.035(2) Uani 1 1 d . .
H5A H 0.5295 0.9579 0.4659 0.052 Uiso 1 1 calc R U
H5B H 0.4891 1.0137 0.4282 0.052 Uiso 1 1 calc R U
H5C H 0.5645 0.9657 0.4087 0.052 Uiso 1 1 calc R U
C6 C 0.4493(5) 0.9149(4) 0.4117(3) 0.0205(16) Uani 1 1 d . .
C7 C 0.3633(5) 0.8563(4) 0.3646(3) 0.0188(16) Uani 1 1 d . .
C8 C 0.3091(6) 0.8319(5) 0.3196(3) 0.037(2) Uani 1 1 d . .
H8A H 0.2728 0.7941 0.3309 0.056 Uiso 1 1 calc R U
H8B H 0.3459 0.8161 0.2918 0.056 Uiso 1 1 calc R U
H8C H 0.2738 0.8698 0.3074 0.056 Uiso 1 1 calc R U
C9 C 0.5457(6) 0.5377(5) 0.4304(3) 0.034(2) Uani 1 1 d . .
H9A H 0.5986 0.5614 0.4220 0.051 Uiso 1 1 calc R U
H9B H 0.5441 0.4935 0.4126 0.051 Uiso 1 1 calc R U
H9C H 0.5425 0.5302 0.4675 0.051 Uiso 1 1 calc R U
C10 C 0.4715(5) 0.5810(4) 0.4134(3) 0.0172(16) Uani 1 1 d . .
C11 C 0.3713(5) 0.6261(4) 0.3665(3) 0.0180(16) Uani 1 1 d . .
C12 C 0.3111(6) 0.6407(5) 0.3226(3) 0.032(2) Uani 1 1 d . .
H12A H 0.2735 0.6786 0.3320 0.048 Uiso 1 1 calc R U
H12B H 0.2774 0.5998 0.3153 0.048 Uiso 1 1 calc R U
H12C H 0.3437 0.6533 0.2920 0.048 Uiso 1 1 calc R U
C13 C -0.3655(5) 1.0859(4) 0.9131(3) 0.0286(19) Uani 1 1 d . .
C14 C -0.3440(5) 1.0625(5) 0.8582(3) 0.0276(18) Uani 1 1 d . .
C15 C -0.2569(5) 1.0535(4) 0.8449(3) 0.0247(17) Uani 1 1 d . .
H15 H -0.2136 1.0602 0.8696 0.030 Uiso 1 1 calc R U
C16 C -0.2366(5) 1.0342(4) 0.7938(3) 0.0269(17) Uani 1 1 d . .
C17 C -0.1444(5) 1.0249(4) 0.7783(3) 0.0223(17) Uani 1 1 d . .
C18 C -0.3018(6) 1.0250(5) 0.7575(3) 0.036(2) Uani 1 1 d . .
H18 H -0.2875 1.0123 0.7234 0.043 Uiso 1 1 calc R U
C19 C -0.3867(6) 1.0342(6) 0.7703(4) 0.039(2) Uani 1 1 d . .
C20 C -0.4075(6) 1.0531(5) 0.8213(3) 0.036(2) Uani 1 1 d . .
H20 H -0.4650 1.0595 0.8305 0.043 Uiso 1 1 calc R U
C21 C 0.3910(6) 0.9277(5) 0.5817(3) 0.0273(18) Uani 1 1 d . .
C22 C 0.3568(5) 0.9771(4) 0.6213(3) 0.0254(17) Uani 1 1 d . .
C23 C 0.2793(5) 0.9625(4) 0.6475(3) 0.0253(17) Uani 1 1 d . .
H23 H 0.2487 0.9219 0.6399 0.030 Uiso 1 1 calc R U
C24 C 0.2485(5) 1.0091(4) 0.6847(3) 0.0230(16) Uani 1 1 d . .
C25 C 0.1641(5) 0.9956(4) 0.7122(3) 0.0226(17) Uani 1 1 d . .
C26 C 0.2944(5) 1.0708(4) 0.6957(3) 0.0313(19) Uani 1 1 d . .
H26 H 0.2732 1.1019 0.7206 0.038 Uiso 1 1 calc R U
C27 C 0.3711(5) 1.0858(5) 0.6697(4) 0.033(2) Uani 1 1 d . .
C28 C 0.4021(5) 1.0386(5) 0.6319(3) 0.0309(19) Uani 1 1 d . .
H28 H 0.4529 1.0483 0.6139 0.037 Uiso 1 1 calc R U
C29 C 0.0090(5) 1.1241(4) 0.7013(3) 0.0218(16) Uani 1 1 d . .
C30 C 0.0050(6) 1.1919(4) 0.6733(3) 0.0255(17) Uani 1 1 d . .
C31 C 0.0038(5) 1.2551(4) 0.7009(3) 0.0213(14) Uani 1 1 d . .
H31 H 0.0103 1.2553 0.7371 0.026 Uiso 1 1 calc R U
C32 C -0.0071(6) 1.3176(4) 0.6739(3) 0.0268(18) Uani 1 1 d . .
C33 C -0.0112(5) 1.3858(4) 0.7029(3) 0.0231(16) Uani 1 1 d . .
C34 C -0.0141(8) 1.3179(5) 0.6195(4) 0.042(2) Uani 1 1 d . .
H34 H -0.0235 1.3596 0.6018 0.051 Uiso 1 1 calc R U
C35 C -0.0069(9) 1.2553(5) 0.5918(3) 0.054(3) Uani 1 1 d . .
C36 C -0.0006(8) 1.1919(5) 0.6187(3) 0.040(2) Uani 1 1 d . .
H36 H -0.0001 1.1499 0.6003 0.048 Uiso 1 1 calc R U
C37 C 0.2747(6) 0.2518(7) 0.1146(3) 0.049(3) Uani 1 1 d . .
H37 H 0.2207 0.2472 0.1302 0.059 Uiso 1 1 calc R U
C38 C 0.4261(7) 0.2570(12) 0.1278(5) 0.094(6) Uani 1 1 d . .
H38A H 0.4542 0.2125 0.1311 0.141 Uiso 1 1 d R U
H38B H 0.4567 0.2912 0.1481 0.141 Uiso 1 1 d R U
H38C H 0.4257 0.2709 0.0917 0.141 Uiso 1 1 d R U
C39 C 0.3333(9) 0.2499(15) 0.2033(4) 0.126(8) Uani 1 1 d . .
H39A H 0.2833 0.2233 0.2130 0.188 Uiso 1 1 d R U
H39B H 0.3272 0.2970 0.2156 0.188 Uiso 1 1 d R U
H39C H 0.3839 0.2292 0.2185 0.188 Uiso 1 1 d R U
C40 C 0.8767(13) 0.8030(11) 0.1451(9) 0.112(7) Uani 1 1 d . .
H40 H 0.8868 0.8250 0.1769 0.135 Uiso 1 1 calc R U
C41 C 0.7741(16) 0.7506(15) 0.0806(9) 0.155(9) Uani 1 1 d . U
H41A H 0.7271 0.7206 0.0904 0.233 Uiso 1 1 d R U
H41B H 0.8211 0.7228 0.0677 0.233 Uiso 1 1 d R U
H41C H 0.7552 0.7822 0.0538 0.233 Uiso 1 1 d R U
C42 C 0.7236(14) 0.8096(15) 0.1666(10) 0.156(10) Uani 1 1 d . .
H42A H 0.6791 0.7749 0.1637 0.234 Uiso 1 1 d R U
H42B H 0.7015 0.8541 0.1555 0.234 Uiso 1 1 d R U
H42C H 0.7421 0.8128 0.2024 0.234 Uiso 1 1 d R U
C43 C 0.8576(10) 0.9498(7) 0.0838(6) 0.073(4) Uani 1 1 d . .
H43 H 0.9118 0.9358 0.0722 0.088 Uiso 1 1 calc R U
C44 C 0.8060(12) 0.9275(10) -0.0034(6) 0.098(5) Uani 1 1 d . .
H44A H 0.8642 0.9117 -0.0088 0.147 Uiso 1 1 d R U
H44B H 0.7949 0.9673 -0.0253 0.147 Uiso 1 1 d R U
H44C H 0.7665 0.8906 -0.0123 0.147 Uiso 1 1 d R U
C45 C 0.7067(9) 0.9671(10) 0.0646(8) 0.115(7) Uani 1 1 d . .
H45A H 0.6687 0.9316 0.0514 0.172 Uiso 1 1 d R U
H45B H 0.6926 1.0111 0.0486 0.172 Uiso 1 1 d R U
H45C H 0.7000 0.9707 0.1019 0.172 Uiso 1 1 d R U
C46 C 0.2443(7) 0.7163(6) 0.1978(5) 0.156(10) Uani 1 1 d D U
H46 H 0.3031 0.7261 0.1967 0.187 Uiso 1 1 calc R U
C47 C 0.1229(10) 0.6539(13) 0.1638(9) 0.27(2) Uani 1 1 d D U
H47A H 0.0964 0.6752 0.1937 0.402 Uiso 1 1 d R U
H47B H 0.1147 0.6042 0.1652 0.402 Uiso 1 1 d R U
H47C H 0.0970 0.6719 0.1324 0.402 Uiso 1 1 d R U
C48 C 0.2815(13) 0.6408(10) 0.1267(7) 0.197(14) Uani 1 1 d D .
H48A H 0.3169 0.6774 0.1125 0.296 Uiso 1 1 d R U
H48B H 0.2523 0.6171 0.0987 0.296 Uiso 1 1 d R U
H48C H 0.3172 0.6082 0.1453 0.296 Uiso 1 1 d R U
C49 C 0.7702(15) 0.6163(10) 0.1980(8) 0.168(11) Uani 1 1 d D U
H49A H 0.7842 0.6082 0.2341 0.251 Uiso 1 1 d R U
H49B H 0.7093 0.6249 0.1947 0.251 Uiso 1 1 d R U
H49C H 0.8017 0.6562 0.1855 0.251 Uiso 1 1 d R U
C50 C 0.7627(18) 0.5367(13) 0.1225(8) 0.221(15) Uani 1 1 d D U
H50A H 0.7063 0.5552 0.1297 0.331 Uiso 1 1 d R U
H50B H 0.7580 0.4885 0.1127 0.331 Uiso 1 1 d R U
H50C H 0.7885 0.5626 0.0944 0.331 Uiso 1 1 d R U
C56 C 1.0740(8) 0.2083(13) 0.2172(5) 0.39(4) Uani 1 1 d D U
H56 H 1.0909 0.1619 0.2208 0.473 Uiso 1 1 calc R U
C57 C 0.9651(16) 0.2840(8) 0.1827(11) 0.247(19) Uani 1 1 d D U
H57A H 0.9376 0.2822 0.1490 0.370 Uiso 1 1 d R U
H57B H 1.0061 0.3216 0.1832 0.370 Uiso 1 1 d R U
H57C H 0.9223 0.2915 0.2093 0.370 Uiso 1 1 d R U
C58 C 0.9606(13) 0.1464(9) 0.1739(9) 0.198(14) Uani 1 1 d D U
H58A H 0.9730 0.1071 0.1960 0.298 Uiso 1 1 d R U
H58B H 0.9748 0.1349 0.1383 0.298 Uiso 1 1 d R U
H58C H 0.9003 0.1576 0.1762 0.298 Uiso 1 1 d R U
N10 N -0.4519(6) 1.0228(6) 0.7329(3) 0.069(3) Uani 1 1 d . .
H10A H -0.4384 1.0100 0.7017 0.082 Uiso 1 1 calc R U
H10B H -0.5053 1.0286 0.7413 0.082 Uiso 1 1 calc R U
N11 N 0.4148(6) 1.1463(5) 0.6813(4) 0.058(3) Uani 1 1 d . .
H11A H 0.3947 1.1745 0.7045 0.070 Uiso 1 1 calc R U
H11B H 0.4623 1.1559 0.6654 0.070 Uiso 1 1 calc R U
N12 N -0.0121(11) 1.2563(6) 0.5366(3) 0.113(6) Uani 1 1 d . .
H12D H -0.0114 1.2177 0.5193 0.136 Uiso 1 1 calc R U
H12E H -0.0160 1.2955 0.5202 0.136 Uiso 1 1 calc R U
N13 N 0.3422(5) 0.2528(5) 0.1460(2) 0.0370(17) Uani 1 1 d . .
N14 N 0.7958(10) 0.7911(9) 0.1330(6) 0.113(6) Uani 1 1 d . .
N15 N 0.7926(7) 0.9456(5) 0.0506(4) 0.063(3) Uani 1 1 d . .
N16 N 0.2158(9) 0.6697(6) 0.1621(5) 0.146(7) Uani 1 1 d D U
N17 N 0.9989(8) 0.2130(8) 0.1907(4) 0.153(10) Uani 1 1 d D .
N18 N 0.8122(14) 0.5597(14) 0.1685(10) 0.263(16) Uani 1 1 d D U
H18A H 0.8610 0.5417 0.1774 0.316 Uiso 1 1 calc R U
O13 O 0.3664(3) 0.7443(3) 0.51107(16) 0.0147(9) Uani 1 1 d . .
H13 H 0.3260 0.7541 0.5325 0.022 Uiso 1 1 d R U
O14 O 0.2763(4) 0.2562(4) 0.0678(2) 0.0452(17) Uani 1 1 d . .
O15 O 0.9405(9) 0.7883(8) 0.1190(6) 0.126(5) Uani 1 1 d . .
O16 O 0.8515(7) 0.9711(6) 0.1296(3) 0.082(3) Uani 1 1 d . .
O17 O 0.2033(10) 0.7473(7) 0.2314(4) 0.153(6) Uani 1 1 d D U
O19 O 1.1262(14) 0.2473(15) 0.2380(8) 0.272(14) Uani 1 1 d D .
C53 C 0.8466(13) 0.401(3) 0.5107(11) 0.43(5) Uani 1 1 d D U
H53 H 0.8263 0.4213 0.5413 0.513 Uiso 1 1 calc R U
C51 C 0.7173(13) 0.4126(12) 0.4598(12) 0.205(13) Uani 1 1 d D U
H51A H 0.7232 0.4621 0.4650 0.308 Uiso 1 1 d R U
H51B H 0.6737 0.3947 0.4829 0.308 Uiso 1 1 d R U
H51C H 0.7010 0.4037 0.4242 0.308 Uiso 1 1 d R U
C52 C 0.8012(16) 0.3041(11) 0.4503(18) 0.47(4) Uani 1 1 d D U
H52A H 0.8605 0.2895 0.4492 0.699 Uiso 1 1 d R U
H52B H 0.7772 0.3023 0.4156 0.699 Uiso 1 1 d R U
H52C H 0.7692 0.2736 0.4729 0.699 Uiso 1 1 d R U
N19 N 0.7991(12) 0.3762(8) 0.4704(6) 0.163(8) Uani 1 1 d D U
O20 O 0.9219(13) 0.3901(7) 0.4988(5) 0.164(8) Uani 1 1 d D .

loop_
_atom_site_aniso_label
_atom_site_aniso_U_11
_atom_site_aniso_U_22
_atom_site_aniso_U_33
_atom_site_aniso_U_23
_atom_site_aniso_U_13
_atom_site_aniso_U_12
Zn1 0.0148(4) 0.0182(4) 0.0127(4) -0.0002(3) -0.0001(3) -0.0011(3)
Zn2 0.0125(4) 0.0176(4) 0.0133(4) -0.0009(3) 0.0007(3) 0.0015(3)
Zn3 0.0107(4) 0.0161(4) 0.0155(4) 0.0000(3) 0.0021(3) -0.0010(3)
Zn4 0.0202(4) 0.0156(4) 0.0144(4) -0.0038(3) 0.0023(3) -0.0018(3)
Zn5 0.0209(4) 0.0155(4) 0.0143(4) -0.0040(3) 0.0021(3) -0.0020(3)
O1 0.026(3) 0.048(4) 0.029(3) -0.014(3) 0.006(3) 0.008(3)
O2 0.034(3) 0.075(5) 0.025(3) -0.017(3) -0.002(3) 0.001(3)
O3 0.017(3) 0.044(4) 0.025(3) -0.005(3) 0.004(2) 0.001(3)
O4 0.026(3) 0.036(3) 0.022(3) -0.006(2) 0.008(2) 0.006(2)
O5 0.052(4) 0.039(4) 0.051(4) -0.027(3) 0.033(3) -0.014(3)
O6 0.026(3) 0.055(4) 0.032(3) -0.013(3) 0.010(3) 0.004(3)
O7 0.021(3) 0.024(3) 0.034(3) -0.007(2) 0.006(2) -0.003(2)
O8 0.023(3) 0.028(3) 0.020(3) -0.009(2) 0.007(2) 0.000(2)
O9 0.033(3) 0.020(3) 0.020(3) 0.000(2) 0.001(2) 0.003(2)
O10 0.041(3) 0.017(3) 0.025(3) -0.003(2) 0.004(3) -0.001(2)
O11 0.031(3) 0.019(3) 0.027(3) -0.003(2) 0.002(2) 0.006(2)
O12 0.040(3) 0.016(3) 0.027(3) 0.005(2) -0.001(3) 0.008(2)
N1 0.014(3) 0.017(3) 0.023(3) 0.001(2) -0.001(3) 0.000(2)
N2 0.017(3) 0.016(3) 0.018(3) 0.002(2) -0.001(3) -0.002(2)
N3 0.016(3) 0.018(3) 0.019(3) 0.000(3) 0.001(2) 0.003(3)
N4 0.017(3) 0.020(3) 0.014(3) 0.003(3) 0.001(2) 0.001(2)
N5 0.013(3) 0.023(3) 0.014(3) -0.001(3) 0.000(2) -0.003(3)
N6 0.024(3) 0.017(3) 0.009(3) 0.005(2) -0.002(2) -0.004(3)
N7 0.017(3) 0.024(3) 0.015(3) 0.001(3) 0.000(2) 0.001(3)
N8 0.013(3) 0.019(3) 0.017(3) -0.005(3) 0.000(2) -0.001(2)
N9 0.016(3) 0.025(3) 0.015(3) -0.002(3) -0.002(3) 0.005(3)
C1 0.032(5) 0.016(4) 0.084(8) 0.001(5) -0.019(5) 0.006(4)
C2 0.014(3) 0.018(4) 0.024(4) 0.002(3) -0.003(3) -0.003(3)
C3 0.010(3) 0.022(4) 0.017(4) 0.003(3) 0.002(3) 0.001(3)
C4 0.016(4) 0.019(4) 0.057(6) 0.005(4) -0.007(4) 0.005(3)
C5 0.048(5) 0.038(5) 0.018(4) 0.005(4) -0.008(4) -0.024(4)
C6 0.023(4) 0.013(4) 0.026(4) 0.002(3) -0.002(3) -0.006(3)
C7 0.018(4) 0.021(4) 0.017(4) 0.005(3) -0.003(3) -0.004(3)
C8 0.042(5) 0.041(5) 0.029(5) 0.016(4) -0.018(4) -0.026(5)
C9 0.034(4) 0.040(5) 0.028(5) -0.013(4) -0.014(4) 0.018(4)
C10 0.027(4) 0.016(4) 0.009(3) -0.003(3) -0.004(3) 0.002(3)
C11 0.019(4) 0.020(4) 0.016(4) 0.001(3) -0.001(3) -0.004(3)
C12 0.038(5) 0.033(5) 0.025(4) -0.009(4) -0.014(4) 0.016(4)
C13 0.028(4) 0.029(5) 0.029(5) -0.009(4) 0.010(4) -0.002(4)
C14 0.027(4) 0.033(5) 0.023(4) -0.011(3) 0.002(3) 0.005(4)
C15 0.024(4) 0.028(4) 0.022(4) -0.006(3) -0.002(3) 0.004(3)
C16 0.025(4) 0.030(4) 0.025(4) -0.009(4) -0.001(3) 0.003(3)
C17 0.022(4) 0.025(4) 0.021(4) -0.003(3) 0.002(3) 0.005(3)
C18 0.036(5) 0.048(6) 0.023(4) -0.014(4) 0.004(4) 0.009(4)
C19 0.029(5) 0.053(6) 0.036(5) -0.015(5) -0.002(4) 0.003(4)
C20 0.027(5) 0.046(6) 0.036(5) -0.010(4) 0.005(4) 0.004(4)
C21 0.028(4) 0.036(5) 0.017(4) 0.002(3) 0.003(3) 0.002(4)
C22 0.025(4) 0.032(5) 0.020(4) -0.003(3) 0.005(3) 0.001(3)
C23 0.024(4) 0.025(4) 0.027(4) -0.009(3) 0.005(3) -0.003(3)
C24 0.023(4) 0.022(4) 0.024(4) -0.003(3) 0.005(3) 0.003(3)
C25 0.022(4) 0.021(4) 0.025(4) -0.003(3) 0.004(3) 0.003(3)
C26 0.030(4) 0.030(4) 0.035(5) -0.013(4) 0.012(4) -0.003(3)
C27 0.020(4) 0.041(5) 0.038(5) -0.012(4) 0.007(4) -0.006(4)
C28 0.020(4) 0.040(5) 0.033(4) -0.004(4) 0.008(3) 0.000(4)
C29 0.023(4) 0.020(4) 0.023(4) -0.002(3) 0.004(3) -0.002(3)
C30 0.032(4) 0.022(4) 0.022(4) -0.002(3) 0.000(3) -0.001(3)
C31 0.024(4) 0.020(4) 0.019(3) -0.003(4) 0.001(3) 0.006(3)
C32 0.037(5) 0.024(4) 0.020(4) -0.001(3) -0.004(4) 0.004(4)
C33 0.024(4) 0.023(4) 0.022(4) 0.000(3) 0.006(4) 0.002(3)
C34 0.079(7) 0.024(5) 0.024(5) 0.007(4) -0.005(5) 0.006(5)
C35 0.118(9) 0.026(5) 0.018(4) 0.002(4) -0.006(5) 0.012(6)
C36 0.080(7) 0.021(4) 0.018(4) -0.006(3) 0.005(5) 0.005(5)
C37 0.032(5) 0.082(8) 0.033(5) 0.005(6) -0.008(4) -0.006(6)
C38 0.033(6) 0.190(18) 0.059(7) -0.004(11) -0.014(5) -0.001(9)
C39 0.062(8) 0.28(3) 0.033(6) 0.002(14) -0.012(6) -0.017(14)
C40 0.083(13) 0.117(16) 0.137(18) 0.036(14) -0.039(13) -0.021(12)
C41 0.157(17) 0.162(18) 0.146(15) -0.007(16) -0.064(14) 0.022(16)
C42 0.090(16) 0.20(3) 0.17(2) -0.01(2) 0.009(16) -0.003(17)
C43 0.072(9) 0.058(8) 0.089(11) 0.026(8) -0.008(8) -0.008(7)
C44 0.113(14) 0.100(13) 0.080(11) -0.018(9) 0.011(10) -0.025(11)
C45 0.051(8) 0.116(14) 0.178(19) 0.045(14) 0.009(10) 0.013(9)
C46 0.136(13) 0.164(15) 0.168(14) -0.007(12) -0.043(11) 0.029(11)
C47 0.24(3) 0.23(3) 0.33(3) 0.02(2) 0.02(2) -0.01(2)
C48 0.25(4) 0.11(2) 0.23(3) 0.03(2) 0.08(3) 0.05(2)
C49 0.147(17) 0.168(19) 0.19(2) 0.063(17) -0.021(16) -0.086(15)
C50 0.21(2) 0.20(2) 0.25(3) 0.00(2) 0.06(2) -0.10(2)
C56 0.39(4) 0.40(4) 0.39(4) -0.001(14) 0.008(14) -0.011(14)
C57 0.31(3) 0.23(3) 0.20(2) 0.03(2) 0.03(2) -0.04(2)
C58 0.23(3) 0.19(2) 0.18(2) -0.024(19) -0.02(2) 0.02(2)
N10 0.031(4) 0.133(10) 0.042(5) -0.036(6) -0.016(4) 0.014(5)
N11 0.042(5) 0.054(6) 0.079(7) -0.038(5) 0.026(5) -0.020(4)
N12 0.283(19) 0.034(5) 0.023(4) 0.002(4) -0.013(7) 0.011(9)
N13 0.030(4) 0.056(5) 0.025(3) 0.002(4) -0.011(3) -0.006(4)
N14 0.082(10) 0.132(13) 0.127(12) 0.064(10) -0.041(9) -0.053(9)
N15 0.059(6) 0.058(6) 0.073(7) 0.008(5) -0.024(5) -0.005(5)
N16 0.159(12) 0.130(11) 0.149(12) 0.016(10) -0.001(10) 0.019(10)
N17 0.092(11) 0.31(3) 0.056(8) 0.021(13) -0.001(8) 0.006(16)
N18 0.26(2) 0.27(2) 0.263(19) -0.031(13) 0.018(13) -0.017(13)
O13 0.013(2) 0.018(2) 0.013(2) -0.001(2) 0.0035(17) -0.002(2)
O14 0.039(3) 0.068(5) 0.029(3) 0.006(4) -0.015(3) -0.018(4)
O15 0.068(8) 0.153(13) 0.157(13) 0.005(10) -0.011(8) -0.022(8)
O16 0.114(8) 0.094(7) 0.040(5) 0.006(5) 0.004(5) -0.012(6)
O17 0.196(14) 0.134(11) 0.129(10) -0.006(10) -0.073(10) 0.037(12)
O19 0.21(2) 0.41(4) 0.198(19) -0.14(3) 0.060(17) -0.09(3)
C53 0.42(5) 0.43(5) 0.43(5) 0.002(14) -0.003(14) -0.013(14)
C51 0.156(19) 0.25(3) 0.21(2) 0.043(19) 0.085(18) 0.043(19)
C52 0.48(5) 0.45(5) 0.46(5) 0.03(3) 0.04(3) -0.04(3)
N19 0.182(13) 0.169(13) 0.139(11) 0.071(10) 0.026(11) -0.011(11)
O20 0.33(3) 0.090(9) 0.078(8) 0.005(7) 0.035(12) -0.050(13)

loop_
_atom_type_symbol
_atom_type_description
_atom_type_scat_dispersion_real
_atom_type_scat_dispersion_imag
_atom_type_scat_source
C C 0.0033 0.0016 'International Tables Vol C Tables 4.2.6.8 and 6.1.1.4'
H H 0.0000 0.0000 'International Tables Vol C Tables 4.2.6.8 and 6.1.1.4'
N N 0.0061 0.0033 'International Tables Vol C Tables 4.2.6.8 and 6.1.1.4'
O O 0.0106 0.0060 'International Tables Vol C Tables 4.2.6.8 and 6.1.1.4'
Zn Zn 0.2839 1.4301 'International Tables Vol C Tables 4.2.6.8 and 6.1.1.4'

loop_
_geom_angle_atom_site_label_1
_geom_angle_atom_site_label_2
_geom_angle_atom_site_label_3
_geom_angle
_geom_angle_site_symmetry_1
_geom_angle_site_symmetry_3
O1 Zn1 O13 120.8(2) 4_546 .
O1 Zn1 N7 127.1(3) 4_546 .
O13 Zn1 N7 97.8(2) . .
O1 Zn1 N1 99.7(3) 4_546 .
O13 Zn1 N1 94.8(2) . .
N7 Zn1 N1 112.4(3) . .
O1 Zn1 C13 28.8(3) 4_546 4_546
O13 Zn1 C13 102.7(2) . 4_546
N7 Zn1 C13 115.1(3) . 4_546
N1 Zn1 C13 126.0(3) . 4_546
N4 Zn2 O5 118.9(3) . .
N4 Zn2 N2 111.1(2) . .
O5 Zn2 N2 128.9(3) . .
N4 Zn2 O13 95.0(2) . .
O5 Zn2 O13 91.2(2) . .
N2 Zn2 O13 94.5(2) . .
N4 Zn2 O6 101.8(2) . .
O5 Zn2 O6 60.8(2) . .
N2 Zn2 O6 100.3(2) . .
O13 Zn2 O6 151.75(19) . .
N4 Zn2 C21 113.6(3) . .
O5 Zn2 C21 30.4(3) . .
N2 Zn2 C21 117.7(3) . .
O13 Zn2 C21 121.5(2) . .
O6 Zn2 C21 30.4(3) . .
N3 Zn3 O13 110.5(2) 3_466 .
N3 Zn3 N8 120.5(3) 3_466 .
O13 Zn3 N8 98.8(2) . .
N3 Zn3 N5 115.5(3) 3_466 .
O13 Zn3 N5 97.7(2) . .
N8 Zn3 N5 110.1(2) . .
N6 Zn4 O3 99.5(2) 2_575 .
N6 Zn4 O12 101.8(2) 2_575 4_546
O3 Zn4 O12 87.4(3) . 4_546
N6 Zn4 O8 103.4(2) 2_575 .
O3 Zn4 O8 156.7(2) . .
O12 Zn4 O8 91.9(2) 4_546 .
N6 Zn4 O9 99.2(2) 2_575 .
O3 Zn4 O9 87.0(2) . .
O12 Zn4 O9 158.9(2) 4_546 .
O8 Zn4 O9 85.4(2) . .
N6 Zn4 Zn5 178.73(18) 2_575 .
O3 Zn4 Zn5 81.10(16) . .
O12 Zn4 Zn5 79.32(15) 4_546 .
O8 Zn4 Zn5 75.95(15) . .
O9 Zn4 Zn5 79.68(15) . .
N9 Zn5 O4 100.2(2) 3_466 .
N9 Zn5 O11 99.2(2) 3_466 4_546
O4 Zn5 O11 89.1(2) . 4_546
N9 Zn5 O10 103.3(2) 3_466 .
O4 Zn5 O10 88.4(2) . .
O11 Zn5 O10 157.4(2) 4_546 .
N9 Zn5 O7 100.8(2) 3_466 .
O4 Zn5 O7 159.0(2) . .
O11 Zn5 O7 88.9(2) 4_546 .
O10 Zn5 O7 85.5(2) . .
N9 Zn5 Zn4 176.96(18) 3_466 .
O4 Zn5 Zn4 77.04(17) . .
O11 Zn5 Zn4 79.63(16) 4_546 .
O10 Zn5 Zn4 77.97(16) . .
O7 Zn5 Zn4 82.02(16) . .
C13 O1 Zn1 105.7(5) . 4_556
C17 O3 Zn4 123.9(5) . .
C17 O4 Zn5 128.9(5) . .
C21 O5 Zn2 94.6(5) . .
C21 O6 Zn2 84.9(5) . .
C25 O7 Zn5 118.6(5) . .
C25 O8 Zn4 129.7(5) . .
C29 O9 Zn4 125.0(5) . .
C29 O10 Zn5 127.7(5) . .
C33 O11 Zn5 126.5(5) . 4_556
C33 O12 Zn4 126.9(5) . 4_556
C2 N1 N2 106.1(6) . .
C2 N1 Zn1 132.9(5) . .
N2 N1 Zn1 120.7(5) . .
C3 N2 N1 106.9(6) . .
C3 N2 Zn2 134.9(5) . .
N1 N2 Zn2 117.8(5) . .
C2 N3 C3 104.6(6) . .
C2 N3 Zn3 127.0(5) . 3_566
C3 N3 Zn3 127.3(5) . 3_566
C6 N4 N5 105.7(6) . .
C6 N4 Zn2 135.5(5) . .
N5 N4 Zn2 118.8(4) . .
C7 N5 N4 106.4(6) . .
C7 N5 Zn3 135.0(5) . .
N4 N5 Zn3 118.2(4) . .
C6 N6 C7 104.4(6) . .
C6 N6 Zn4 128.7(5) . 2_574
C7 N6 Zn4 125.8(5) . 2_574
C10 N7 N8 107.6(6) . .
C10 N7 Zn1 135.7(5) . .
N8 N7 Zn1 116.7(4) . .
C11 N8 N7 105.8(6) . .
C11 N8 Zn3 135.7(5) . .
N7 N8 Zn3 117.1(4) . .
C11 N9 C10 104.8(6) . .
C11 N9 Zn5 126.6(5) . 3_566
C10 N9 Zn5 127.7(5) . 3_566
C2 C1 H1A 109.5 . .
C2 C1 H1B 109.5 . .
H1A C1 H1B 109.5 . .
C2 C1 H1C 109.5 . .
H1A C1 H1C 109.5 . .
H1B C1 H1C 109.5 . .
N1 C2 N3 111.8(7) . .
N1 C2 C1 123.3(7) . .
N3 C2 C1 124.9(7) . .
N2 C3 N3 110.7(6) . .
N2 C3 C4 125.6(7) . .
N3 C3 C4 123.7(6) . .
C3 C4 H4A 109.5 . .
C3 C4 H4B 109.5 . .
H4A C4 H4B 109.5 . .
C3 C4 H4C 109.5 . .
H4A C4 H4C 109.5 . .
H4B C4 H4C 109.5 . .
C6 C5 H5A 109.5 . .
C6 C5 H5B 109.5 . .
H5A C5 H5B 109.5 . .
C6 C5 H5C 109.5 . .
H5A C5 H5C 109.5 . .
H5B C5 H5C 109.5 . .
N4 C6 N6 112.1(6) . .
N4 C6 C5 122.7(7) . .
N6 C6 C5 125.2(7) . .
N5 C7 N6 111.5(6) . .
N5 C7 C8 123.5(7) . .
N6 C7 C8 125.0(7) . .
C7 C8 H8A 109.5 . .
C7 C8 H8B 109.5 . .
H8A C8 H8B 109.5 . .
C7 C8 H8C 109.5 . .
H8A C8 H8C 109.5 . .
H8B C8 H8C 109.5 . .
C10 C9 H9A 109.5 . .
C10 C9 H9B 109.5 . .
H9A C9 H9B 109.5 . .
C10 C9 H9C 109.5 . .
H9A C9 H9C 109.5 . .
H9B C9 H9C 109.5 . .
N7 C10 N9 110.3(6) . .
N7 C10 C9 124.9(7) . .
N9 C10 C9 124.7(7) . .
N8 C11 N9 111.4(6) . .
N8 C11 C12 124.0(7) . .
N9 C11 C12 124.5(7) . .
C11 C12 H12A 109.5 . .
C11 C12 H12B 109.5 . .
H12A C12 H12B 109.5 . .
C11 C12 H12C 109.5 . .
H12A C12 H12C 109.5 . .
H12B C12 H12C 109.5 . .
O2 C13 O1 122.5(8) . .
O2 C13 C14 122.1(8) . .
O1 C13 C14 115.4(8) . .
O2 C13 Zn1 78.5(5) . 4_556
O1 C13 Zn1 45.5(4) . 4_556
C14 C13 Zn1 155.3(6) . 4_556
C20 C14 C15 120.2(7) . .
C20 C14 C13 121.3(7) . .
C15 C14 C13 118.4(7) . .
C16 C15 C14 118.6(7) . .
C16 C15 H15 120.7 . .
C14 C15 H15 120.7 . .
C18 C16 C15 119.8(7) . .
C18 C16 C17 120.3(7) . .
C15 C16 C17 119.8(7) . .
O3 C17 O4 125.7(7) . .
O3 C17 C16 117.3(7) . .
O4 C17 C16 117.0(7) . .
C19 C18 C16 121.7(8) . .
C19 C18 H18 119.1 . .
C16 C18 H18 119.1 . .
C18 C19 C20 118.7(8) . .
C18 C19 N10 120.5(8) . .
C20 C19 N10 120.7(8) . .
C14 C20 C19 120.9(8) . .
C14 C20 H20 119.6 . .
C19 C20 H20 119.6 . .
O5 C21 O6 119.7(8) . .
O5 C21 C22 118.7(7) . .
O6 C21 C22 121.7(8) . .
O5 C21 Zn2 55.0(4) . .
O6 C21 Zn2 64.7(5) . .
C22 C21 Zn2 173.7(6) . .
C28 C22 C23 120.4(7) . .
C28 C22 C21 119.4(7) . .
C23 C22 C21 120.2(8) . .
C24 C23 C22 119.5(8) . .
C24 C23 H23 120.3 . .
C22 C23 H23 120.3 . .
C23 C24 C26 120.2(7) . .
C23 C24 C25 120.5(7) . .
C26 C24 C25 119.2(7) . .
O7 C25 O8 126.7(7) . .
O7 C25 C24 116.9(7) . .
O8 C25 C24 116.4(7) . .
C27 C26 C24 120.6(8) . .
C27 C26 H26 119.7 . .
C24 C26 H26 119.7 . .
N11 C27 C26 119.5(8) . .
N11 C27 C28 121.4(8) . .
C26 C27 C28 119.1(8) . .
C22 C28 C27 120.2(7) . .
C22 C28 H28 119.9 . .
C27 C28 H28 119.9 . .
O10 C29 O9 124.5(7) . .
O10 C29 C30 117.9(7) . .
O9 C29 C30 117.6(7) . .
C36 C30 C31 120.1(8) . .
C36 C30 C29 118.9(7) . .
C31 C30 C29 121.0(7) . .
C32 C31 C30 119.6(6) . .
C32 C31 H31 120.2 . .
C30 C31 H31 120.2 . .
C31 C32 C34 120.5(8) . .
C31 C32 C33 120.5(7) . .
C34 C32 C33 119.0(8) . .
O12 C33 O11 125.4(7) . .
O12 C33 C32 117.6(7) . .
O11 C33 C32 117.0(7) . .
C32 C34 C35 119.7(8) . .
C32 C34 H34 120.2 . .
C35 C34 H34 120.2 . .
C36 C35 C34 120.1(7) . .
C36 C35 N12 120.4(9) . .
C34 C35 N12 119.3(9) . .
C35 C36 C30 119.7(8) . .
C35 C36 H36 120.2 . .
C30 C36 H36 120.2 . .
O14 C37 N13 126.1(9) . .
O14 C37 H37 116.9 . .
N13 C37 H37 116.9 . .
N13 C38 H38A 110.0 . .
N13 C38 H38B 108.8 . .
H38A C38 H38B 109.5 . .
N13 C38 H38C 109.6 . .
H38A C38 H38C 109.5 . .
H38B C38 H38C 109.5 . .
N13 C39 H39A 110.7 . .
N13 C39 H39B 107.6 . .
H39A C39 H39B 109.5 . .
N13 C39 H39C 110.1 . .
H39A C39 H39C 109.5 . .
H39B C39 H39C 109.5 . .
O15 C40 N14 127(2) . .
O15 C40 H40 116.4 . .
N14 C40 H40 116.4 . .
N14 C41 H41A 103.5 . .
N14 C41 H41B 113.7 . .
H41A C41 H41B 109.5 . .
N14 C41 H41C 111.0 . .
H41A C41 H41C 109.5 . .
H41B C41 H41C 109.5 . .
N14 C42 H42A 109.6 . .
N14 C42 H42B 108.3 . .
H42A C42 H42B 109.5 . .
N14 C42 H42C 110.5 . .
H42A C42 H42C 109.5 . .
H42B C42 H42C 109.5 . .
O16 C43 N15 124.6(15) . .
O16 C43 H43 117.7 . .
N15 C43 H43 117.7 . .
N15 C44 H44A 110.4 . .
N15 C44 H44B 109.9 . .
H44A C44 H44B 109.5 . .
N15 C44 H44C 108.1 . .
H44A C44 H44C 109.5 . .
H44B C44 H44C 109.5 . .
N15 C45 H45A 106.1 . .
N15 C45 H45B 110.9 . .
H45A C45 H45B 109.5 . .
N15 C45 H45C 111.4 . .
H45A C45 H45C 109.5 . .
H45B C45 H45C 109.5 . .
O17 C46 N16 128.74(17) . .
O17 C46 H46 115.6 . .
N16 C46 H46 115.6 . .
N16 C47 H47A 110.7 . .
N16 C47 H47B 109.5 . .
H47A C47 H47B 109.5 . .
N16 C47 H47C 108.2 . .
H47A C47 H47C 109.5 . .
H47B C47 H47C 109.5 . .
N16 C48 H48A 110.7 . .
N16 C48 H48B 108.0 . .
H48A C48 H48B 109.5 . .
N16 C48 H48C 109.7 . .
H48A C48 H48C 109.5 . .
H48B C48 H48C 109.5 . .
N18 C49 H49A 105.8 . .
N18 C49 H49B 121.0 . .
H49A C49 H49B 109.5 . .
N18 C49 H49C 101.1 . .
H49A C49 H49C 109.5 . .
H49B C49 H49C 109.5 . .
N18 C50 H50A 102.1 . .
N18 C50 H50B 122.4 . .
H50A C50 H50B 109.5 . .
N18 C50 H50C 103.2 . .
H50A C50 H50C 109.5 . .
H50B C50 H50C 109.5 . .
O19 C56 N17 138(2) . .
O19 C56 H56 110.8 . .
N17 C56 H56 110.8 . .
N17 C57 H57A 104.4 . .
N17 C57 H57B 117.1 . .
H57A C57 H57B 109.5 . .
N17 C57 H57C 106.6 . .
H57A C57 H57C 109.5 . .
H57B C57 H57C 109.5 . .
N17 C58 H58A 115.2 . .
N17 C58 H58B 112.5 . .
H58A C58 H58B 109.5 . .
N17 C58 H58C 100.3 . .
H58A C58 H58C 109.5 . .
H58B C58 H58C 109.5 . .
C19 N10 H10A 120.0 . .
C19 N10 H10B 120.0 . .
H10A N10 H10B 120.0 . .
C27 N11 H11A 120.0 . .
C27 N11 H11B 120.0 . .
H11A N11 H11B 120.0 . .
C35 N12 H12D 120.0 . .
C35 N12 H12E 120.0 . .
H12D N12 H12E 120.0 . .
C37 N13 C38 122.7(8) . .
C37 N13 C39 122.1(9) . .
C38 N13 C39 115.2(9) . .
C40 N14 C42 124(2) . .
C40 N14 C41 119(2) . .
C42 N14 C41 117.1(16) . .
C43 N15 C45 121.9(14) . .
C43 N15 C44 121.6(14) . .
C45 N15 C44 116.1(14) . .
C46 N16 C48 115.97(17) . .
C46 N16 C47 115.91(17) . .
C48 N16 C47 128.1(3) . .
C56 N17 C57 115.95(17) . .
C56 N17 C58 115.92(17) . .
C57 N17 C58 128.1(3) . .
C50 N18 C49 113.55(16) . .
C50 N18 H18A 123.2 . .
C49 N18 H18A 123.2 . .
Zn3 O13 Zn1 108.3(2) . .
Zn3 O13 Zn2 109.4(2) . .
Zn1 O13 Zn2 112.1(2) . .
Zn3 O13 H13 104.3 . .
Zn1 O13 H13 124.4 . .
Zn2 O13 H13 97.4 . .
O20 C53 N19 105.8(16) . .
O20 C53 H53 127.1 . .
N19 C53 H53 127.1 . .
N19 C51 H51A 111.1 . .
N19 C51 H51B 108.8 . .
H51A C51 H51B 109.5 . .
N19 C51 H51C 108.5 . .
H51A C51 H51C 109.5 . .
H51B C51 H51C 109.5 . .
N19 C52 H52A 107.7 . .
N19 C52 H52B 110.4 . .
H52A C52 H52B 109.5 . .
N19 C52 H52C 110.3 . .
H52A C52 H52C 109.5 . .
H52B C52 H52C 109.5 . .
C53 N19 C51 116(2) . .
C53 N19 C52 125(3) . .
C51 N19 C52 113.55(16) . .

loop_
_geom_bond_atom_site_label_1
_geom_bond_atom_site_label_2
_geom_bond_distance
_geom_bond_site_symmetry_2
Zn1 O1 1.920(6) 4_546
Zn1 O13 1.990(5) .
Zn1 N7 2.016(6) .
Zn1 N1 2.032(6) .
Zn1 C13 2.591(8) 4_546
Zn2 N4 2.018(6) .
Zn2 O5 2.029(6) .
Zn2 N2 2.031(6) .
Zn2 O13 2.068(5) .
Zn2 O6 2.241(7) .
Zn2 C21 2.469(9) .
Zn3 N3 1.965(6) 3_466
Zn3 O13 1.981(4) .
Zn3 N8 1.994(6) .
Zn3 N5 1.999(6) .
Zn4 N6 2.032(6) 2_575
Zn4 O3 2.035(5) .
Zn4 O12 2.044(6) 4_546
Zn4 O8 2.049(5) .
Zn4 O9 2.071(5) .
Zn4 Zn5 2.9654(11) .
Zn5 N9 2.034(6) 3_466
Zn5 O4 2.038(5) .
Zn5 O11 2.049(6) 4_546
Zn5 O10 2.057(6) .
Zn5 O7 2.060(5) .
O1 C13 1.295(11) .
O1 Zn1 1.920(6) 4_556
O2 C13 1.227(11) .
O3 C17 1.253(10) .
O4 C17 1.258(9) .
O5 C21 1.254(11) .
O6 C21 1.255(10) .
O7 C25 1.248(10) .
O8 C25 1.256(9) .
O9 C29 1.269(10) .
O10 C29 1.249(9) .
O11 C33 1.266(10) .
O11 Zn5 2.049(6) 4_556
O12 C33 1.258(10) .
O12 Zn4 2.044(6) 4_556
N1 C2 1.322(10) .
N1 N2 1.381(8) .
N2 C3 1.326(10) .
N3 C2 1.340(10) .
N3 C3 1.353(9) .
N3 Zn3 1.965(6) 3_566
N4 C6 1.325(10) .
N4 N5 1.385(9) .
N5 C7 1.324(9) .
N6 C6 1.337(10) .
N6 C7 1.342(10) .
N6 Zn4 2.032(6) 2_574
N7 C10 1.310(10) .
N7 N8 1.384(8) .
N8 C11 1.322(10) .
N9 C11 1.341(10) .
N9 C10 1.360(9) .
N9 Zn5 2.034(6) 3_566
C1 C2 1.488(11) .
C1 H1A 0.9600 .
C1 H1B 0.9600 .
C1 H1C 0.9600 .
C3 C4 1.483(11) .
C4 H4A 0.9600 .
C4 H4B 0.9600 .
C4 H4C 0.9600 .
C5 C6 1.500(11) .
C5 H5A 0.9600 .
C5 H5B 0.9600 .
C5 H5C 0.9600 .
C7 C8 1.497(11) .
C8 H8A 0.9600 .
C8 H8B 0.9600 .
C8 H8C 0.9600 .
C9 C10 1.480(11) .
C9 H9A 0.9600 .
C9 H9B 0.9600 .
C9 H9C 0.9600 .
C11 C12 1.486(11) .
C12 H12A 0.9600 .
C12 H12B 0.9600 .
C12 H12C 0.9600 .
C13 C14 1.508(11) .
C13 Zn1 2.591(8) 4_556
C14 C20 1.375(12) .
C14 C15 1.402(11) .
C15 C16 1.391(11) .
C15 H15 0.9300 .
C16 C18 1.383(12) .
C16 C17 1.492(11) .
C18 C19 1.366(13) .
C18 H18 0.9300 .
C19 C20 1.389(13) .
C19 N10 1.406(12) .
C20 H20 0.9300 .
C21 C22 1.483(11) .
C22 C28 1.395(12) .
C22 C23 1.401(11) .
C23 C24 1.387(11) .
C23 H23 0.9300 .
C24 C26 1.406(12) .
C24 C25 1.506(11) .
C26 C27 1.390(12) .
C26 H26 0.9300 .
C27 N11 1.372(12) .
C27 C28 1.408(12) .
C28 H28 0.9300 .
C29 C30 1.482(11) .
C30 C36 1.399(12) .
C30 C31 1.399(11) .
C31 C32 1.390(11) .
C31 H31 0.9300 .
C32 C34 1.393(12) .
C32 C33 1.502(11) .
C34 C35 1.396(14) .
C34 H34 0.9300 .
C35 C36 1.396(13) .
C35 N12 1.414(11) .
C36 H36 0.9300 .
C37 O14 1.200(10) .
C37 N13 1.317(11) .
C37 H37 0.9300 .
C38 N13 1.382(13) .
C38 H38A 0.9600 .
C38 H38B 0.9600 .
C38 H38C 0.9600 .
C39 N13 1.470(12) .
C39 H39A 0.9600 .
C39 H39B 0.9601 .
C39 H39C 0.9600 .
C40 O15 1.22(2) .
C40 N14 1.31(2) .
C40 H40 0.9300 .
C41 N14 1.58(3) .
C41 H41A 0.9600 .
C41 H41B 0.9601 .
C41 H41C 0.9600 .
C42 N14 1.45(3) .
C42 H42A 0.9600 .
C42 H42B 0.9600 .
C42 H42C 0.9601 .
C43 O16 1.242(17) .
C43 N15 1.318(17) .
C43 H43 0.9300 .
C44 N15 1.438(17) .
C44 H44A 0.9599 .
C44 H44B 0.9600 .
C44 H44C 0.9601 .
C45 N15 1.438(18) .
C45 H45A 0.9600 .
C45 H45B 0.9599 .
C45 H45C 0.9600 .
C46 O17 1.2206(14) .
C46 N16 1.3492(14) .
C46 H46 0.9300 .
C47 N16 1.4696(14) .
C47 H47A 0.9600 .
C47 H47B 0.9600 .
C47 H47C 0.9600 .
C48 N16 1.4694(14) .
C48 H48A 0.9600 .
C48 H48B 0.9600 .
C48 H48C 0.9600 .
C49 N18 1.4703(14) .
C49 H49A 0.9600 .
C49 H49B 0.9600 .
C49 H49C 0.9600 .
C50 N18 1.4702(14) .
C50 H50A 0.9600 .
C50 H50B 0.9599 .
C50 H50C 0.9600 .
C56 O19 1.2198(14) .
C56 N17 1.3492(14) .
C56 H56 0.9300 .
C57 N17 1.4694(14) .
C57 H57A 0.9600 .
C57 H57B 0.9600 .
C57 H57C 0.9601 .
C58 N17 1.4696(14) .
C58 H58A 0.9600 .
C58 H58B 0.9600 .
C58 H58C 0.9601 .
N10 H10A 0.8600 .
N10 H10B 0.8600 .
N11 H11A 0.8600 .
N11 H11B 0.8600 .
N12 H12D 0.8600 .
N12 H12E 0.8600 .
N18 H18A 0.8600 .
O13 H13 0.8526 .
C53 O20 1.2201(15) .
C53 N19 1.3501(14) .
C53 H53 0.9300 .
C51 N19 1.4700(14) .
C51 H51A 0.9600 .
C51 H51B 0.9600 .
C51 H51C 0.9600 .
C52 N19 1.4705(15) .
C52 H52A 0.9600 .
C52 H52B 0.9600 .
C52 H52C 0.9600 .
